data_7214454
loop_
_publ_author_name
'Pietrzak, Mariusz'
'Dobkowski, Jacek'
'Gorski, Alexandr'
'Gawinkowski, Sylwester'
'Kijak, Micha\/l'
'Luboradzki, Roman'
'Hansen, Poul Erik'
'Waluk, Jacek'

_publ_section_title
;
 Arresting consecutive steps of a photochromic reaction: studies of
 \b-thioxoketones combining laser photolysis with NMR detection.
;
_journal_issue 19
_journal_name_full 'Physical chemistry chemical physics : PCCP'
_journal_page_first 9128
_journal_page_last 9137
_journal_paper_doi 10.1039/c4cp00530a
_journal_volume 16
_journal_year 2014
_chemical_formula_sum 'C15 H12 O S'
_chemical_formula_weight 240.31
_chemical_name_systematic
;
 ?
;
_space_group_IT_number 14
_symmetry_space_group_name_Hall '-P 2ybc'
_symmetry_space_group_name_H-M 'P 1 21/c 1'
_atom_sites_solution_hydrogens geom
_atom_sites_solution_primary direct
_atom_sites_solution_secondary difmap
_audit_creation_method SHELXL-97
_cell_angle_alpha 90.00
_cell_angle_beta 98.118(2)
_cell_angle_gamma 90.00
_cell_formula_units_Z 4
_cell_length_a 12.4853(3)
_cell_length_b 7.2462(2)
_cell_length_c 13.1368(3)
_cell_measurement_temperature 100(1)
_cell_volume 1176.59(5)
_computing_structure_refinement 'SHELXL-97 (Sheldrick, 2008)'
_diffrn_ambient_temperature 100(1)
_diffrn_measured_fraction_theta_full 0.973
_diffrn_measured_fraction_theta_max 0.973
_diffrn_radiation_monochromator graphite
_diffrn_radiation_source 'fine-focus sealed tube'
_diffrn_radiation_type CuK\a
_diffrn_radiation_wavelength 1.54184
_diffrn_reflns_av_R_equivalents 0.0142
_diffrn_reflns_av_sigmaI/netI 0.0201
_diffrn_reflns_limit_h_max 15
_diffrn_reflns_limit_h_min -6
_diffrn_reflns_limit_k_max 8
_diffrn_reflns_limit_k_min -7
_diffrn_reflns_limit_l_max 15
_diffrn_reflns_limit_l_min -16
_diffrn_reflns_number 3838
_diffrn_reflns_theta_full 71.99
_diffrn_reflns_theta_max 71.99
_diffrn_reflns_theta_min 6.81
_exptl_absorpt_coefficient_mu 2.254
_exptl_absorpt_correction_type none
_exptl_crystal_density_diffrn 1.357
_exptl_crystal_density_method 'not measured'
_exptl_crystal_F_000 504
_exptl_crystal_size_max 0.3
_exptl_crystal_size_mid 0.2
_exptl_crystal_size_min 0.2
_refine_diff_density_max 0.266
_refine_diff_density_min -0.249
_refine_diff_density_rms 0.048
_refine_ls_extinction_method none
_refine_ls_goodness_of_fit_ref 1.076
_refine_ls_hydrogen_treatment mixed
_refine_ls_matrix_type full
_refine_ls_number_parameters 155
_refine_ls_number_reflns 2248
_refine_ls_number_restraints 0
_refine_ls_restrained_S_all 1.076
_refine_ls_R_factor_all 0.0354
_refine_ls_R_factor_gt 0.0330
_refine_ls_shift/su_max 0.008
_refine_ls_shift/su_mean 0.001
_refine_ls_structure_factor_coef Fsqd
_refine_ls_weighting_details 'calc w=1/[\s^2^(Fo^2^)+(0.0461P)^2^+0.7232P] where P=(Fo^2^+2Fc^2^)/3'
_refine_ls_weighting_scheme calc
_refine_ls_wR_factor_gt 0.0914
_refine_ls_wR_factor_ref 0.0939
_reflns_number_gt 2099
_reflns_number_total 2248
_reflns_threshold_expression >2\s(I)
_cod_data_source_file c4cp00530a2.cif
_cod_data_source_block dpsx02
_cod_original_sg_symbol_H-M P21/c
_cod_database_code 7214454

loop_
_symmetry_equiv_pos_as_xyz
'x, y, z'
'-x, y+1/2, -z+1/2'
'-x, -y, -z'
'x, -y-1/2, z-1/2'

loop_
_atom_site_label
_atom_site_type_symbol
_atom_site_fract_x
_atom_site_fract_y
_atom_site_fract_z
_atom_site_U_iso_or_equiv
_atom_site_adp_type
_atom_site_occupancy
_atom_site_symmetry_multiplicity
_atom_site_calc_flag
_atom_site_refinement_flags
S1 S 0.69616(3) 0.08732(6) 0.32752(3) 0.02266(14) Uani 1 1 d .
O1 O 0.48314(9) 0.04283(17) 0.21611(9) 0.0230(3) Uani 1 1 d .
H1O H 0.5364 0.0335 0.2601 0.035 Uiso 1 1 calc R
C6 C 0.41549(12) 0.1782(2) 0.05794(12) 0.0174(3) Uani 1 1 d .
C8 C 0.60985(12) 0.2170(2) 0.13692(12) 0.0178(3) Uani 1 1 d .
H8 H 0.6203 0.2847 0.0790 0.021 Uiso 1 1 calc R
C5 C 0.42884(12) 0.2559(2) -0.03668(12) 0.0204(3) Uani 1 1 d .
H5 H 0.4979 0.2838 -0.0508 0.024 Uiso 1 1 calc R
C14 C 0.97683(13) 0.4195(2) 0.25638(13) 0.0231(4) Uani 1 1 d .
H14 H 1.0239 0.4717 0.3098 0.028 Uiso 1 1 calc R
C7 C 0.50749(12) 0.1444(2) 0.13927(12) 0.0175(3) Uani 1 1 d .
C4 C 0.33985(13) 0.2916(2) -0.10967(13) 0.0235(4) Uani 1 1 d .
H4 H 0.3495 0.3427 -0.1727 0.028 Uiso 1 1 calc R
C2 C 0.22197(13) 0.1728(2) 0.00402(13) 0.0238(4) Uani 1 1 d .
H2 H 0.1527 0.1452 0.0177 0.029 Uiso 1 1 calc R
C13 C 1.00633(13) 0.4098(2) 0.15884(14) 0.0233(4) Uani 1 1 d .
H13 H 1.0739 0.4518 0.1473 0.028 Uiso 1 1 calc R
C10 C 0.80468(12) 0.2766(2) 0.19438(12) 0.0171(3) Uani 1 1 d .
C1 C 0.31072(13) 0.1350(2) 0.07720(12) 0.0211(3) Uani 1 1 d .
H1 H 0.3007 0.0807 0.1393 0.025 Uiso 1 1 calc R
C9 C 0.69963(12) 0.1974(2) 0.21448(12) 0.0176(3) Uani 1 1 d .
C15 C 0.87736(12) 0.3517(2) 0.27500(12) 0.0202(3) Uani 1 1 d .
H15 H 0.8589 0.3560 0.3411 0.024 Uiso 1 1 calc R
C3 C 0.23609(13) 0.2514(2) -0.08904(13) 0.0240(4) Uani 1 1 d .
H3 H 0.1764 0.2773 -0.1377 0.029 Uiso 1 1 calc R
C12 C 0.93455(13) 0.3370(2) 0.07819(13) 0.0225(3) Uani 1 1 d .
H12 H 0.9540 0.3310 0.0125 0.027 Uiso 1 1 calc R
C11 C 0.83361(12) 0.2733(2) 0.09582(12) 0.0192(3) Uani 1 1 d .
H11 H 0.7851 0.2281 0.0413 0.023 Uiso 1 1 calc R

loop_
_atom_site_aniso_label
_atom_site_aniso_U_11
_atom_site_aniso_U_22
_atom_site_aniso_U_33
_atom_site_aniso_U_23
_atom_site_aniso_U_13
_atom_site_aniso_U_12
S1 0.0187(2) 0.0277(2) 0.0207(2) 0.00515(15) -0.00032(15) 0.00096(15)
O1 0.0170(5) 0.0288(6) 0.0229(6) 0.0049(5) 0.0013(4) -0.0026(5)
C6 0.0154(7) 0.0155(7) 0.0209(8) -0.0036(6) 0.0010(6) -0.0006(6)
C8 0.0162(7) 0.0172(7) 0.0194(7) 0.0010(6) 0.0005(6) 0.0001(6)
C5 0.0152(7) 0.0217(8) 0.0237(8) -0.0006(6) 0.0009(6) -0.0012(6)
C14 0.0171(8) 0.0186(8) 0.0307(9) -0.0017(6) -0.0070(7) 0.0001(6)
C7 0.0168(7) 0.0158(7) 0.0198(7) -0.0016(6) 0.0020(6) 0.0000(6)
C4 0.0220(8) 0.0230(8) 0.0241(8) 0.0023(7) -0.0012(6) -0.0009(6)
C2 0.0144(7) 0.0257(8) 0.0310(9) -0.0047(7) 0.0018(6) -0.0021(6)
C13 0.0147(7) 0.0208(8) 0.0335(9) 0.0031(7) 0.0003(6) -0.0019(6)
C10 0.0142(7) 0.0140(7) 0.0221(8) 0.0012(6) -0.0012(6) 0.0021(5)
C1 0.0180(7) 0.0236(8) 0.0216(8) -0.0023(6) 0.0027(6) -0.0038(6)
C9 0.0170(7) 0.0158(7) 0.0195(7) -0.0013(6) 0.0013(6) 0.0018(6)
C15 0.0182(7) 0.0185(8) 0.0223(8) -0.0002(6) -0.0025(6) 0.0028(6)
C3 0.0172(7) 0.0212(8) 0.0310(9) -0.0019(7) -0.0060(6) 0.0010(6)
C12 0.0192(8) 0.0232(8) 0.0246(8) 0.0029(6) 0.0017(6) -0.0001(6)
C11 0.0162(7) 0.0178(8) 0.0222(8) 0.0013(6) -0.0024(6) -0.0003(6)

loop_
_atom_type_symbol
_atom_type_description
_atom_type_scat_dispersion_real
_atom_type_scat_dispersion_imag
_atom_type_scat_source
C C 0.0181 0.0091 'International Tables Vol C Tables 4.2.6.8 and 6.1.1.4'
H H 0.0000 0.0000 'International Tables Vol C Tables 4.2.6.8 and 6.1.1.4'
O O 0.0492 0.0322 'International Tables Vol C Tables 4.2.6.8 and 6.1.1.4'
S S 0.3331 0.5567 'International Tables Vol C Tables 4.2.6.8 and 6.1.1.4'

loop_
_geom_angle_atom_site_label_1
_geom_angle_atom_site_label_2
_geom_angle_atom_site_label_3
_geom_angle
C5 C6 C1 118.84(14)
C5 C6 C7 122.24(14)
C1 C6 C7 118.90(14)
C7 C8 C9 125.90(15)
C4 C5 C6 120.45(14)
C13 C14 C15 120.43(15)
O1 C7 C8 122.79(14)
O1 C7 C6 114.01(13)
C8 C7 C6 123.17(14)
C5 C4 C3 120.25(15)
C3 C2 C1 120.33(15)
C14 C13 C12 119.82(15)
C11 C10 C15 118.91(14)
C11 C10 C9 120.58(14)
C15 C10 C9 120.50(14)
C2 C1 C6 120.31(15)
C8 C9 C10 117.57(14)
C8 C9 S1 124.40(12)
C10 C9 S1 118.02(11)
C14 C15 C10 120.21(15)
C2 C3 C4 119.80(15)
C11 C12 C13 120.00(15)
C12 C11 C10 120.58(14)

loop_
_geom_bond_atom_site_label_1
_geom_bond_atom_site_label_2
_geom_bond_distance
S1 C9 1.6915(16)
O1 C7 1.3190(19)
C6 C5 1.396(2)
C6 C1 1.402(2)
C6 C7 1.475(2)
C8 C7 1.386(2)
C8 C9 1.412(2)
C5 C4 1.386(2)
C14 C13 1.384(3)
C14 C15 1.389(2)
C4 C3 1.391(2)
C2 C3 1.382(2)
C2 C1 1.388(2)
C13 C12 1.391(2)
C10 C11 1.393(2)
C10 C15 1.403(2)
C10 C9 1.489(2)
C12 C11 1.392(2)
